data_7704696
loop_
_publ_author_name
'Ksi\;a\.zek, Maria'
'Weselski, Marek'
'Dreczko, Agnieszka'
'Maliuzhenko, Vladyslav'
'Ka\'zmierczak, Marcin'
'To\/loczko, Aleksandra'
'Kusz, Joachim'
'Bronisz, Robert'

_publ_section_title
;
 Two ways of spin crossover in an iron(ii) coordination polymer associated
 with conformational changes of a bridging ligand.
;
_journal_issue 28
_journal_name_full 'Dalton transactions (Cambridge, England : 2003)'
_journal_page_first 9811
_journal_page_last 9819
_journal_paper_doi 10.1039/d0dt01696a
_journal_volume 49
_journal_year 2020
_chemical_formula_sum 'C40 H66 Cl2 Fe N20 O8'
_chemical_formula_weight 1081.87
_space_group_crystal_system triclinic
_space_group_IT_number 2
_space_group_name_Hall '-P 1'
_space_group_name_H-M_alt 'P -1'
_atom_sites_solution_hydrogens geom
_audit_creation_method SHELXL-2018/3
_audit_update_record
;
2020-06-09 deposited with the CCDC.	2020-06-24 downloaded from the CCDC.
;
_cell_angle_alpha 76.225(3)
_cell_angle_beta 75.945(3)
_cell_angle_gamma 83.381(3)
_cell_formula_units_Z 2
_cell_length_a 12.5034(4)
_cell_length_b 12.4324(4)
_cell_length_c 19.9466(6)
_cell_measurement_reflns_used 7229
_cell_measurement_temperature 80(1)
_cell_measurement_theta_max 72.4690
_cell_measurement_theta_min 3.6160
_cell_volume 2915.88(17)
_computing_cell_refinement 'CrysAlisPro 1.171.38.41q (Rigaku OD, 2015)'
_computing_data_collection 'CrysAlisPro 1.171.38.41q (Rigaku OD, 2015)'
_computing_data_reduction 'CrysAlisPro 1.171.38.41q (Rigaku OD, 2015)'
_computing_structure_refinement 'SHELXL-2018/3 (Sheldrick, 2018)'
_computing_structure_solution 'SHELXS-2013 (Sheldrick, 2018)'
_diffrn_ambient_temperature 80(1)
_diffrn_detector_area_resol_mean 10.4498
_diffrn_measured_fraction_theta_full 0.994
_diffrn_measured_fraction_theta_max 0.956
_diffrn_measurement_device_type
;
SuperNova diffractometer (Agilent Technologies) with Atlas detector
;
_diffrn_measurement_method '\w scans'
_diffrn_radiation_type CuK\a
_diffrn_radiation_wavelength 1.54184
_diffrn_reflns_av_R_equivalents 0.0391
_diffrn_reflns_av_unetI/netI 0.0527
_diffrn_reflns_Laue_measured_fraction_full 0.994
_diffrn_reflns_Laue_measured_fraction_max 0.956
_diffrn_reflns_limit_h_max 15
_diffrn_reflns_limit_h_min -15
_diffrn_reflns_limit_k_max 14
_diffrn_reflns_limit_k_min -15
_diffrn_reflns_limit_l_max 24
_diffrn_reflns_limit_l_min -20
_diffrn_reflns_number 20297
_diffrn_reflns_point_group_measured_fraction_full 0.994
_diffrn_reflns_point_group_measured_fraction_max 0.956
_diffrn_reflns_theta_full 67.684
_diffrn_reflns_theta_max 73.878
_diffrn_reflns_theta_min 3.651
_diffrn_source 'micro-focus sealed X-ray tube'
_exptl_absorpt_coefficient_mu 3.430
_exptl_absorpt_correction_T_max 1.00000
_exptl_absorpt_correction_T_min 0.56014
_exptl_absorpt_correction_type multi-scan
_exptl_absorpt_process_details
;
CrysAlisPro 1.171.38.41q (Rigaku Oxford Diffraction, 2015)
Empirical absorption correction using spherical harmonics,
 implemented in SCALE3 ABSPACK scaling algorithm.
;
_exptl_crystal_colour 'light violet'
_exptl_crystal_density_diffrn 1.232
_exptl_crystal_description polyhedron
_exptl_crystal_F_000 1140
_exptl_crystal_size_max 0.120
_exptl_crystal_size_mid 0.110
_exptl_crystal_size_min 0.030
_refine_diff_density_max 1.059
_refine_diff_density_min -0.910
_refine_diff_density_rms 0.134
_refine_ls_extinction_method none
_refine_ls_goodness_of_fit_ref 1.295
_refine_ls_hydrogen_treatment constr
_refine_ls_matrix_type full
_refine_ls_number_parameters 786
_refine_ls_number_reflns 11299
_refine_ls_number_restraints 97
_refine_ls_restrained_S_all 1.328
_refine_ls_R_factor_all 0.1360
_refine_ls_R_factor_gt 0.1075
_refine_ls_shift/su_max 0.001
_refine_ls_shift/su_mean 0.000
_refine_ls_structure_factor_coef Fsqd
_refine_ls_weighting_details 'w=1/[\s^2^(Fo^2^)+(0.2000P)^2^] where P=(Fo^2^+2Fc^2^)/3'
_refine_ls_weighting_scheme calc
_refine_ls_wR_factor_gt 0.3032
_refine_ls_wR_factor_ref 0.3362
_reflns_Friedel_coverage 0.000
_reflns_number_gt 8025
_reflns_number_total 11299
_reflns_threshold_expression 'I > 2\s(I)'
_cod_data_source_file d0dt01696a2.cif
_cod_data_source_block rb19_55_15a_9_80k
_cod_depositor_comments 'Adding full bibliography for 7704692--7704699.cif.'
_cod_database_code 7704696
_shelx_shelxl_version_number 2018/3
_shelx_space_group_comment
;
The symmetry employed for this shelxl refinement is uniquely defined
by the following loop, which should always be used as a source of
symmetry information in preference to the above space-group names.
They are only intended as comments.
;
_shelx_estimated_absorpt_t_min 0.684
_shelx_estimated_absorpt_t_max 0.904

loop_
_space_group_symop_operation_xyz
'x, y, z'
'-x, -y, -z'

loop_
_atom_site_label
_atom_site_type_symbol
_atom_site_fract_x
_atom_site_fract_y
_atom_site_fract_z
_atom_site_U_iso_or_equiv
_atom_site_adp_type
_atom_site_occupancy
_atom_site_site_symmetry_order
_atom_site_calc_flag
_atom_site_refinement_flags_posn
_atom_site_refinement_flags_adp
_atom_site_refinement_flags_occupancy
_atom_site_disorder_assembly
_atom_site_disorder_group
Fe1 Fe 1.20333(5) 0.20660(6) 0.24390(4) 0.0330(2) Uani 1 1 d . . . . .
N3 N 1.3070(4) 0.0752(4) 0.2044(2) 0.0461(10) Uani 1 1 d . . . . .
N4 N 1.4031(4) 0.0429(4) 0.2226(3) 0.0531(11) Uani 1 1 d . . . . .
N5 N 1.4546(5) -0.0269(4) 0.1817(3) 0.0646(14) Uani 1 1 d . . . . .
C1 C 1.3937(7) -0.0406(6) 0.1365(4) 0.0657(17) Uani 1 1 d . . . . .
C2 C 1.3003(6) 0.0256(7) 0.1524(3) 0.0667(17) Uani 1 1 d . . . . .
H2 H 1.239724 0.035340 0.130165 0.080 Uiso 1 1 calc R U . . .
C3 C 1.4347(9) -0.1087(7) 0.0816(4) 0.098(3) Uani 1 1 d D . . . .
H3A H 1.371370 -0.122779 0.063851 0.118 Uiso 1 1 calc R U . . .
H3B H 1.466179 -0.181259 0.103919 0.118 Uiso 1 1 calc R U . . .
C4 C 1.5207(6) -0.0542(4) 0.0200(3) 0.091(3) Uani 1 1 d D . . . .
H4A H 1.584653 -0.041493 0.037604 0.109 Uiso 1 1 calc R U . . .
H4B H 1.546639 -0.105166 -0.012734 0.109 Uiso 1 1 calc R U . . .
C5 C 1.5679(7) -0.0731(7) 0.1874(4) 0.094(3) Uani 1 1 d D . . . .
H5A H 1.622356 -0.015903 0.165244 0.113 Uiso 1 1 calc R U . A 3
H5B H 1.589277 -0.136784 0.164088 0.113 Uiso 1 1 calc R U . A 3
C6 C 1.562(2) -0.109(3) 0.2655(5) 0.099(4) Uani 0.44(3) 1 d D U P B 3
H6A H 1.632710 -0.145276 0.273555 0.148 Uiso 0.44(3) 1 calc R U P B 3
H6B H 1.503661 -0.162075 0.286835 0.148 Uiso 0.44(3) 1 calc R U P B 3
H6C H 1.544096 -0.044655 0.287062 0.148 Uiso 0.44(3) 1 calc R U P B 3
C61 C 1.5765(16) -0.1628(17) 0.2515(9) 0.099(4) Uani 0.56(3) 1 d D U P B 4
H61A H 1.548310 -0.133175 0.294222 0.148 Uiso 0.56(3) 1 calc R U P B 4
H61B H 1.653914 -0.189497 0.248850 0.148 Uiso 0.56(3) 1 calc R U P B 4
H61C H 1.532709 -0.224372 0.253251 0.148 Uiso 0.56(3) 1 calc R U P B 4
N13 N 1.2039(5) 0.2863(4) 0.1363(3) 0.0546(12) Uani 1 1 d . . . . .
N15 N 1.2756(7) 0.3626(7) 0.0301(3) 0.109(3) Uani 1 1 d D . . . .
N14 N 1.2830(10) 0.3298(12) 0.0961(6) 0.075(3) Uani 0.603(9) 1 d . U P C 11
C11 C 1.1450(11) 0.3593(12) 0.0369(5) 0.070(3) Uani 0.603(9) 1 d D U P C 11
C12 C 1.1120(11) 0.3073(10) 0.1037(7) 0.063(3) Uani 0.603(9) 1 d . U P C 11
H12 H 1.038783 0.287139 0.126301 0.075 Uiso 0.603(9) 1 calc R U P C 11
C13 C 1.0940(13) 0.4117(15) -0.0248(6) 0.141(11) Uani 0.603(9) 1 d D . P C 11
H13A H 1.135699 0.476365 -0.053639 0.169 Uiso 0.603(9) 1 calc R U P C 11
H13B H 1.099532 0.357621 -0.054936 0.169 Uiso 0.603(9) 1 calc R U P C 11
C14 C 0.9750(10) 0.4490(5) -0.0017(8) 0.163(13) Uani 0.603(9) 1 d D . P C 11
H14A H 0.935918 0.406172 0.044556 0.196 Uiso 0.603(9) 1 calc R U P C 11
H14B H 0.931221 0.460022 -0.038295 0.196 Uiso 0.603(9) 1 calc R U P C 11
C15 C 1.3764(11) 0.3727(13) -0.0294(7) 0.128(3) Uani 0.603(9) 1 d D U P C 11
H15A H 1.420565 0.301092 -0.027381 0.154 Uiso 0.603(9) 1 calc R U P C 11
H15B H 1.355089 0.394892 -0.075714 0.154 Uiso 0.603(9) 1 calc R U P C 11
C16 C 1.4415(10) 0.4600(13) -0.0200(9) 0.128(3) Uani 0.603(9) 1 d D U P C 11
H16A H 1.390876 0.514832 0.001687 0.193 Uiso 0.603(9) 1 calc R U P C 11
H16B H 1.484024 0.496843 -0.066262 0.193 Uiso 0.603(9) 1 calc R U P C 11
H16C H 1.492055 0.425350 0.010697 0.193 Uiso 0.603(9) 1 calc R U P C 11
N141 N 1.3066(10) 0.2820(11) 0.0879(7) 0.042(3) Uiso 0.397(9) 1 d . U P C 12
C111 C 1.1931(14) 0.4026(11) 0.0347(7) 0.047(3) Uiso 0.397(9) 1 d D U P C 12
C121 C 1.1442(15) 0.3574(16) 0.1025(9) 0.059(4) Uiso 0.397(9) 1 d . U P C 12
H121 H 1.070129 0.377756 0.123324 0.071 Uiso 0.397(9) 1 calc R U P C 12
C131 C 1.1627(11) 0.4955(13) -0.0223(8) 0.067(4) Uiso 0.397(9) 1 d D . P C 12
H13C H 1.175269 0.566419 -0.011917 0.081 Uiso 0.397(9) 1 calc R U P C 12
H13D H 1.213859 0.488959 -0.067772 0.081 Uiso 0.397(9) 1 calc R U P C 12
C141 C 1.0467(8) 0.502(4) -0.0319(6) 0.136(13) Uiso 0.397(9) 1 d D . P C 12
H14C H 1.040300 0.439204 -0.053377 0.164 Uiso 0.397(9) 1 calc R U P C 12
H14D H 1.035779 0.570974 -0.066749 0.164 Uiso 0.397(9) 1 calc R U P C 12
C151 C 1.3358(15) 0.4297(17) -0.0389(9) 0.127(6) Uiso 0.397(9) 1 d D U P C 12
H15C H 1.346924 0.504589 -0.033583 0.153 Uiso 0.397(9) 1 calc R U P C 12
H15D H 1.293367 0.437755 -0.075887 0.153 Uiso 0.397(9) 1 calc R U P C 12
C161 C 1.4449(13) 0.368(2) -0.0583(11) 0.128(3) Uani 0.397(9) 1 d D U P C 12
H16D H 1.482297 0.353133 -0.018926 0.193 Uiso 0.397(9) 1 calc R U P C 12
H16E H 1.490905 0.412165 -0.100480 0.193 Uiso 0.397(9) 1 calc R U P C 12
H16F H 1.432855 0.297095 -0.068336 0.193 Uiso 0.397(9) 1 calc R U P C 12
N23 N 1.1023(3) 0.3398(4) 0.2811(2) 0.0427(9) Uani 1 1 d . . . . .
N24 N 1.0376(5) 0.4076(5) 0.2463(3) 0.0632(14) Uani 1 1 d . . . . .
N25 N 0.9838(5) 0.4763(5) 0.2891(4) 0.0753(17) Uani 1 1 d D . . . .
C21 C 1.0124(5) 0.4515(5) 0.3503(4) 0.0572(14) Uani 1 1 d . . . . .
C22 C 1.0900(4) 0.3646(5) 0.3453(3) 0.0483(12) Uani 1 1 d . . . . .
H22 H 1.128527 0.327936 0.380782 0.058 Uiso 1 1 calc R U . . .
C23 C 0.9652(6) 0.5109(6) 0.4093(4) 0.0708(19) Uani 1 1 d . . . . .
H23A H 0.972919 0.591585 0.390972 0.085 Uiso 1 1 calc R U . . .
H23B H 0.885524 0.498390 0.426685 0.085 Uiso 1 1 calc R U . . .
C24 C 1.0224(5) 0.4714(6) 0.4693(4) 0.0651(17) Uani 1 1 d . . . . .
H24A H 1.102034 0.483764 0.451435 0.078 Uiso 1 1 calc R U . . .
H24B H 1.014982 0.390542 0.486983 0.078 Uiso 1 1 calc R U . . .
C25 C 0.9265(9) 0.5785(9) 0.2569(8) 0.086(3) Uani 0.755(13) 1 d D U P D 1
H25A H 0.978028 0.620148 0.215491 0.103 Uiso 0.755(13) 1 calc R U P D 1
H25B H 0.900639 0.626270 0.291647 0.103 Uiso 0.755(13) 1 calc R U P D 1
C26 C 0.8299(13) 0.5491(11) 0.2341(11) 0.166(11) Uani 0.755(13) 1 d D . P D 1
H26A H 0.853492 0.539034 0.185268 0.248 Uiso 0.755(13) 1 calc R U P D 1
H26B H 0.771809 0.609027 0.236623 0.248 Uiso 0.755(13) 1 calc R U P D 1
H26C H 0.801340 0.480157 0.265374 0.248 Uiso 0.755(13) 1 calc R U P D 1
C251 C 0.8770(12) 0.538(2) 0.2782(17) 0.080(6) Uiso 0.245(13) 1 d D U P D 2
H25C H 0.876231 0.611540 0.289770 0.096 Uiso 0.245(13) 1 calc R U P D 2
H25D H 0.878201 0.552122 0.227079 0.096 Uiso 0.245(13) 1 calc R U P D 2
C261 C 0.769(2) 0.489(3) 0.318(2) 0.166(11) Uani 0.245(13) 1 d D . P D 2
H26D H 0.718956 0.545708 0.337702 0.248 Uiso 0.245(13) 1 calc R U P D 2
H26E H 0.782519 0.426937 0.356259 0.248 Uiso 0.245(13) 1 calc R U P D 2
H26F H 0.736513 0.462330 0.285426 0.248 Uiso 0.245(13) 1 calc R U P D 2
N33 N 1.0537(4) 0.1310(4) 0.2537(2) 0.0467(10) Uani 1 1 d . . . . .
N34 N 1.0447(4) 0.0650(5) 0.2116(3) 0.0651(15) Uani 1 1 d . . . . .
N35 N 0.9387(4) 0.0432(6) 0.2279(3) 0.0686(16) Uani 1 1 d . . . . .
C31 C 0.8784(4) 0.0930(5) 0.2786(3) 0.0481(12) Uani 1 1 d . . . . .
C32 C 0.9527(4) 0.1501(5) 0.2938(3) 0.0440(11) Uani 1 1 d . . . . .
H32 H 0.936184 0.196050 0.327253 0.053 Uiso 1 1 calc R U . . .
C33 C 0.7555(4) 0.0871(6) 0.3062(3) 0.0535(14) Uani 1 1 d . . . . .
H33A H 0.734631 0.108482 0.352630 0.064 Uiso 1 1 calc R U . . .
H33B H 0.735856 0.009587 0.313705 0.064 Uiso 1 1 calc R U . . .
C34 C 1.6891(4) 0.1630(5) 0.2558(3) 0.0517(13) Uani 1 1 d . . . . .
H34A H 1.711073 0.142547 0.209110 0.062 Uiso 1 1 calc R U . . .
H34B H 1.609593 0.150445 0.274721 0.062 Uiso 1 1 calc R U . . .
C35 C 0.9023(6) -0.0277(7) 0.1876(5) 0.088(3) Uani 1 1 d D . . . .
H35A H 0.888544 0.018734 0.142367 0.106 Uiso 1 1 calc R U . E 15
H35B H 0.832296 -0.060567 0.215401 0.106 Uiso 1 1 calc R U . E 15
C36 C 0.9883(12) -0.1187(13) 0.1725(11) 0.127(9) Uani 0.70(3) 1 d D . P F 15
H36A H 1.042990 -0.090818 0.129104 0.190 Uiso 0.70(3) 1 calc R U P F 15
H36B H 0.953026 -0.180981 0.166240 0.190 Uiso 0.70(3) 1 calc R U P F 15
H36C H 1.024963 -0.143683 0.212150 0.190 Uiso 0.70(3) 1 calc R U P F 15
C361 C 0.909(3) -0.1446(13) 0.2298(17) 0.096(11) Uiso 0.30(3) 1 d D . P F 16
H36D H 0.979636 -0.160121 0.243967 0.144 Uiso 0.30(3) 1 calc R U P F 16
H36E H 0.902276 -0.196134 0.200890 0.144 Uiso 0.30(3) 1 calc R U P F 16
H36F H 0.848316 -0.153768 0.272136 0.144 Uiso 0.30(3) 1 calc R U P F 16
N43 N 1.2160(3) 0.1231(4) 0.3491(2) 0.0417(9) Uani 1 1 d . . . . .
N44 N 1.1336(4) 0.1044(4) 0.4050(3) 0.0544(11) Uani 1 1 d . . . . .
N45 N 1.1785(5) 0.0657(5) 0.4617(3) 0.0645(14) Uani 1 1 d . . . . .
C41 C 1.2884(6) 0.0584(6) 0.4437(4) 0.0649(17) Uani 1 1 d . . . . .
C42 C 1.3121(5) 0.0959(5) 0.3710(3) 0.0536(13) Uani 1 1 d . . . . .
H42 H 1.384026 0.101799 0.341234 0.064 Uiso 1 1 calc R U . . .
C43 C 1.3537(7) 0.0168(8) 0.4975(4) 0.098(3) Uani 1 1 d D . . . .
H43A H 1.333530 -0.059399 0.522643 0.118 Uiso 1 1 calc R U . . .
H43B H 1.335616 0.064235 0.532696 0.118 Uiso 1 1 calc R U . . .
C44 C 1.4755(7) 0.0156(12) 0.4660(6) 0.152(7) Uani 1 1 d D . . . .
H44A H 1.497751 0.089248 0.436874 0.182 Uiso 1 1 calc R U . . .
H44B H 1.498756 -0.040708 0.436775 0.182 Uiso 1 1 calc R U . . .
C45 C 1.1080(9) 0.0372(9) 0.5333(4) 0.096(3) Uani 1 1 d . . . . .
H45A H 1.155258 0.005270 0.567328 0.115 Uiso 1 1 calc R U . . .
H45B H 1.058412 -0.020343 0.534774 0.115 Uiso 1 1 calc R U . . .
C46 C 1.0402(9) 0.1338(8) 0.5557(4) 0.092(3) Uani 1 1 d . . . . .
H46A H 1.088836 0.190345 0.555571 0.139 Uiso 1 1 calc R U . . .
H46B H 0.994895 0.110010 0.603478 0.139 Uiso 1 1 calc R U . . .
H46C H 0.992148 0.165024 0.522712 0.139 Uiso 1 1 calc R U . . .
N53 N 1.3461(3) 0.2924(4) 0.2380(2) 0.0409(9) Uani 1 1 d . . . . .
N54 N 1.3436(4) 0.3421(4) 0.2902(2) 0.0464(10) Uani 1 1 d . . . . .
N55 N 1.4473(4) 0.3735(4) 0.2807(3) 0.0494(10) Uani 1 1 d . . . . .
C51 C 1.5160(4) 0.3439(5) 0.2229(3) 0.0486(12) Uani 1 1 d . . . . .
C52 C 1.4501(4) 0.2922(4) 0.1954(3) 0.0438(11) Uani 1 1 d . . . . .
H52 H 1.472783 0.261841 0.154407 0.053 Uiso 1 1 calc R U . . .
C53 C 1.6373(5) 0.3624(5) 0.1978(3) 0.0570(14) Uani 1 1 d . . . . .
H53A H 1.649109 0.440309 0.196556 0.068 Uiso 1 1 calc R U . . .
H53B H 1.663001 0.350217 0.149068 0.068 Uiso 1 1 calc R U . . .
C54 C 1.7058(5) 0.2845(5) 0.2459(4) 0.0565(14) Uani 1 1 d . . . . .
H54A H 1.785022 0.297179 0.225591 0.068 Uiso 1 1 calc R U . . .
H54B H 1.686583 0.303985 0.292944 0.068 Uiso 1 1 calc R U . . .
C55 C 1.4716(5) 0.4308(7) 0.3294(4) 0.0689(18) Uani 1 1 d . . . . .
H55A H 1.508701 0.499162 0.302267 0.083 Uiso 1 1 calc R U . . .
H55B H 1.523674 0.383041 0.355738 0.083 Uiso 1 1 calc R U . . .
C56 C 1.3713(8) 0.4612(9) 0.3811(5) 0.099(3) Uani 1 1 d . . . . .
H56A H 1.316831 0.503363 0.355455 0.148 Uiso 1 1 calc R U . . .
H56B H 1.391762 0.506603 0.409493 0.148 Uiso 1 1 calc R U . . .
H56C H 1.339542 0.393543 0.412325 0.148 Uiso 1 1 calc R U . . .
Cl1 Cl 0.71626(15) 0.30216(14) 0.45805(10) 0.0740(5) Uani 1 1 d D . . . .
O11 O 0.7946(5) 0.2093(4) 0.4714(4) 0.103(3) Uani 0.705(8) 1 d D U P G 5
O12 O 0.6987(5) 0.3640(5) 0.5129(3) 0.099(3) Uani 0.705(8) 1 d D . P G 5
O13 O 0.7588(6) 0.3735(5) 0.39016(19) 0.127(5) Uani 0.705(8) 1 d D . P G 5
O14 O 0.6128(3) 0.2620(5) 0.4571(4) 0.094(2) Uani 0.705(8) 1 d D . P G 5
O111 O 0.695(3) 0.402(3) 0.425(2) 0.136(11) Uiso 0.295(8) 1 d . . P G 6
O121 O 0.791(2) 0.235(2) 0.4368(15) 0.099(3) Uani 0.295(8) 1 d . U P G 6
O131 O 0.808(5) 0.350(4) 0.488(3) 0.22(2) Uiso 0.295(8) 1 d . . P G 6
O141 O 0.6511(16) 0.2433(18) 0.5337(13) 0.094(2) Uani 0.295(8) 1 d . . P G 6
Cl2 Cl 0.76881(16) 0.20167(15) 0.03531(9) 0.0721(5) Uani 1 1 d D . . . .
O21 O 0.8191(14) 0.2259(17) 0.0876(7) 0.104(5) Uiso 0.234(16) 1 d D U P H 7
O22 O 0.6516(3) 0.1924(17) 0.0638(8) 0.15(2) Uani 0.234(16) 1 d D . P H 7
O23 O 0.8177(16) 0.0984(8) 0.0172(10) 0.20(3) Uiso 0.234(16) 1 d D . P H 7
O24 O 0.7868(15) 0.2900(10) -0.0274(6) 0.16(2) Uiso 0.234(16) 1 d D . P H 7
O211 O 0.8383(8) 0.2253(9) 0.0786(4) 0.098(2) Uani 0.766(16) 1 d . U P H 8
O221 O 0.6889(10) 0.2868(11) 0.0249(5) 0.138(6) Uani 0.766(16) 1 d . . P H 8
O231 O 0.7256(12) 0.0988(9) 0.0699(6) 0.133(5) Uani 0.766(16) 1 d . . P H 8
O241 O 0.8347(9) 0.1894(8) -0.0329(4) 0.107(4) Uani 0.766(16) 1 d . . P H 8
N69 N 0.1230(10) 0.7097(10) 0.3021(7) 0.062(3) Uani 0.471(7) 1 d . . P . .
C68 C 0.2477(10) 0.8208(10) 0.3366(7) 0.056(3) Uani 0.471(7) 1 d . . P . .
H68A H 0.324866 0.800106 0.316768 0.084 Uiso 0.471(7) 1 calc R U P . .
H68B H 0.234623 0.805046 0.388397 0.084 Uiso 0.471(7) 1 calc R U P . .
H68C H 0.232120 0.900122 0.318696 0.084 Uiso 0.471(7) 1 calc R U P . .
C69 C 0.1779(8) 0.7592(8) 0.3166(6) 0.040(2) Uani 0.471(7) 1 d . . P . .
N79 N 0.4147(12) 0.6400(10) 0.2053(9) 0.088(4) Uani 0.510(7) 1 d . . P . .
C78 C 0.2554(11) 0.5829(8) 0.1664(6) 0.054(3) Uani 0.510(7) 1 d . . P . .
H78A H 0.260002 0.501954 0.173295 0.080 Uiso 0.510(7) 1 calc R U P . .
H78B H 0.259380 0.616773 0.116239 0.080 Uiso 0.510(7) 1 calc R U P . .
H78C H 0.185261 0.607217 0.194822 0.080 Uiso 0.510(7) 1 calc R U P . .
C79 C 0.3409(11) 0.6147(8) 0.1870(7) 0.060(3) Uani 0.510(7) 1 d . . P . .
N89 N 0.7480(10) 0.7662(9) 0.3815(8) 0.071(4) Uani 0.490(7) 1 d . . P . .
C88 C 0.5926(10) 0.6306(9) 0.4184(8) 0.055(3) Uani 0.490(7) 1 d . . P . .
H88A H 0.556460 0.642288 0.378608 0.082 Uiso 0.490(7) 1 calc R U P . .
H88B H 0.537740 0.641967 0.460923 0.082 Uiso 0.490(7) 1 calc R U P . .
H88C H 0.625969 0.554756 0.427016 0.082 Uiso 0.490(7) 1 calc R U P . .
C89 C 0.6778(8) 0.7090(8) 0.4018(5) 0.038(2) Uani 0.490(7) 1 d . . P . .
N99 N 0.7604(7) 0.7880(9) 0.0942(5) 0.058(3) Uani 0.529(7) 1 d . . P . .
C98 C 0.8994(10) 0.8988(12) -0.0090(6) 0.063(3) Uani 0.529(7) 1 d . . P . .
H98A H 0.902939 0.870854 -0.051567 0.095 Uiso 0.529(7) 1 calc R U P . .
H98B H 0.972524 0.888583 0.002112 0.095 Uiso 0.529(7) 1 calc R U P . .
H98C H 0.875834 0.977883 -0.017524 0.095 Uiso 0.529(7) 1 calc R U P . .
C99 C 0.8219(9) 0.8391(11) 0.0491(6) 0.055(3) Uani 0.529(7) 1 d . . P . .

loop_
_atom_site_aniso_label
_atom_site_aniso_U_11
_atom_site_aniso_U_22
_atom_site_aniso_U_33
_atom_site_aniso_U_23
_atom_site_aniso_U_13
_atom_site_aniso_U_12
Fe1 0.0292(3) 0.0398(4) 0.0313(4) -0.0073(3) -0.0088(3) -0.0035(2)
N3 0.046(2) 0.056(3) 0.041(2) -0.0160(19) -0.0084(18) -0.0128(19)
N4 0.053(3) 0.047(2) 0.059(3) -0.010(2) -0.014(2) 0.0003(19)
N5 0.073(3) 0.048(3) 0.069(3) -0.015(2) -0.010(3) 0.005(2)
C1 0.086(5) 0.053(3) 0.054(3) -0.018(3) 0.002(3) -0.013(3)
C2 0.064(4) 0.094(5) 0.049(3) -0.026(3) -0.010(3) -0.021(3)
C3 0.154(9) 0.065(5) 0.066(5) -0.028(4) 0.011(5) -0.016(5)
C4 0.112(7) 0.077(5) 0.074(5) -0.031(4) -0.006(5) 0.026(5)
C5 0.076(5) 0.066(5) 0.127(8) -0.020(5) -0.011(5) 0.021(4)
C6 0.068(6) 0.127(9) 0.096(7) -0.015(7) -0.034(5) 0.031(7)
C61 0.068(6) 0.127(9) 0.096(7) -0.015(7) -0.034(5) 0.031(7)
N13 0.065(3) 0.054(3) 0.048(3) -0.008(2) -0.024(2) 0.002(2)
N15 0.170(9) 0.111(6) 0.038(3) 0.013(4) -0.027(4) -0.028(6)
N14 0.077(6) 0.087(7) 0.048(5) 0.003(5) -0.012(4) 0.004(5)
C11 0.077(6) 0.080(6) 0.059(5) -0.020(5) -0.035(5) 0.026(6)
C12 0.072(5) 0.058(5) 0.071(6) -0.016(5) -0.044(5) 0.012(5)
C13 0.22(2) 0.155(17) 0.062(8) -0.061(10) -0.090(12) 0.126(17)
C14 0.23(2) 0.096(12) 0.20(2) 0.081(14) -0.19(2) -0.092(14)
C15 0.158(7) 0.122(6) 0.097(6) -0.015(5) -0.015(5) -0.023(6)
C16 0.158(7) 0.122(6) 0.097(6) -0.015(5) -0.015(5) -0.023(6)
C161 0.158(7) 0.122(6) 0.097(6) -0.015(5) -0.015(5) -0.023(6)
N23 0.0329(19) 0.046(2) 0.051(2) -0.0155(19) -0.0077(17) -0.0036(16)
N24 0.063(3) 0.065(3) 0.067(3) -0.025(3) -0.024(3) 0.019(3)
N25 0.073(4) 0.071(4) 0.090(4) -0.036(3) -0.028(3) 0.027(3)
C21 0.047(3) 0.054(3) 0.073(4) -0.027(3) -0.009(3) 0.002(2)
C22 0.039(2) 0.054(3) 0.057(3) -0.024(3) -0.009(2) -0.001(2)
C23 0.056(3) 0.066(4) 0.092(5) -0.040(4) -0.005(3) 0.011(3)
C24 0.050(3) 0.065(4) 0.086(5) -0.045(4) 0.000(3) -0.001(3)
C25 0.086(6) 0.060(5) 0.123(7) -0.036(5) -0.031(6) 0.000(4)
C26 0.24(2) 0.076(8) 0.26(2) -0.057(11) -0.21(2) 0.054(11)
C261 0.24(2) 0.076(8) 0.26(2) -0.057(11) -0.21(2) 0.054(11)
N33 0.038(2) 0.058(3) 0.045(2) -0.011(2) -0.0106(18) -0.0053(18)
N34 0.041(2) 0.081(4) 0.086(4) -0.043(3) -0.007(2) -0.015(2)
N35 0.046(3) 0.091(4) 0.079(4) -0.039(3) -0.002(2) -0.027(3)
C31 0.038(2) 0.058(3) 0.045(3) -0.003(2) -0.007(2) -0.011(2)
C32 0.035(2) 0.062(3) 0.033(2) -0.005(2) -0.0067(18) -0.007(2)
C33 0.037(3) 0.074(4) 0.045(3) -0.002(3) -0.006(2) -0.018(2)
C34 0.038(2) 0.062(3) 0.051(3) 0.001(3) -0.009(2) -0.017(2)
C35 0.064(4) 0.105(6) 0.113(7) -0.052(6) -0.019(4) -0.023(4)
C36 0.157(17) 0.105(11) 0.17(2) -0.087(13) -0.088(16) 0.008(11)
N43 0.040(2) 0.047(2) 0.039(2) -0.0096(18) -0.0075(16) -0.0077(17)
N44 0.055(3) 0.059(3) 0.042(2) -0.005(2) -0.005(2) -0.003(2)
N45 0.083(4) 0.066(3) 0.039(3) -0.002(2) -0.013(2) -0.002(3)
C41 0.083(5) 0.059(4) 0.059(4) 0.004(3) -0.036(3) -0.024(3)
C42 0.050(3) 0.062(3) 0.049(3) 0.003(3) -0.019(2) -0.014(2)
C43 0.141(9) 0.080(5) 0.087(6) 0.025(5) -0.075(6) -0.041(5)
C44 0.112(8) 0.173(12) 0.149(11) 0.095(10) -0.083(8) -0.076(8)
C45 0.115(7) 0.110(7) 0.042(4) 0.005(4) -0.006(4) 0.010(6)
C46 0.119(7) 0.099(6) 0.058(4) -0.030(4) -0.006(4) -0.005(5)
N53 0.042(2) 0.044(2) 0.037(2) -0.0095(17) -0.0081(17) -0.0011(16)
N54 0.041(2) 0.052(2) 0.047(2) -0.014(2) -0.0080(18) -0.0051(18)
N55 0.044(2) 0.052(2) 0.055(3) -0.017(2) -0.007(2) -0.0126(18)
C51 0.044(3) 0.045(3) 0.048(3) -0.002(2) 0.001(2) -0.008(2)
C52 0.041(2) 0.047(3) 0.040(3) -0.008(2) -0.003(2) -0.004(2)
C53 0.042(3) 0.057(3) 0.060(3) 0.004(3) 0.000(2) -0.016(2)
C54 0.042(3) 0.061(3) 0.063(4) -0.005(3) -0.006(2) -0.018(2)
C55 0.052(3) 0.086(5) 0.081(5) -0.043(4) -0.009(3) -0.018(3)
C56 0.079(5) 0.136(8) 0.108(7) -0.083(7) -0.010(5) -0.025(5)
Cl1 0.0787(11) 0.0634(9) 0.0754(11) -0.0243(8) -0.0030(8) 0.0023(8)
O11 0.081(5) 0.105(6) 0.136(8) -0.049(6) -0.044(6) 0.027(4)
O12 0.103(5) 0.103(6) 0.108(6) -0.065(5) -0.027(5) 0.023(4)
O13 0.182(12) 0.139(10) 0.065(6) -0.010(6) -0.015(7) -0.085(9)
O14 0.063(4) 0.090(5) 0.122(7) -0.022(5) -0.010(4) 0.002(4)
O121 0.103(5) 0.103(6) 0.108(6) -0.065(5) -0.027(5) 0.023(4)
O141 0.063(4) 0.090(5) 0.122(7) -0.022(5) -0.010(4) 0.002(4)
Cl2 0.0820(11) 0.0694(10) 0.0570(9) -0.0138(7) -0.0041(8) 0.0030(8)
O22 0.09(2) 0.24(5) 0.068(17) 0.03(2) 0.002(14) 0.07(3)
O211 0.082(5) 0.131(6) 0.062(4) 0.000(4) -0.006(4) 0.007(4)
O221 0.167(11) 0.168(11) 0.087(7) -0.064(7) -0.066(7) 0.112(9)
O231 0.202(14) 0.090(7) 0.105(7) -0.010(6) -0.020(8) -0.052(8)
O241 0.137(8) 0.104(7) 0.061(4) -0.024(4) 0.000(4) 0.034(5)
N69 0.058(6) 0.059(6) 0.071(8) -0.030(6) -0.002(5) -0.006(5)
C68 0.049(6) 0.046(6) 0.066(8) 0.010(6) -0.009(5) -0.033(5)
C69 0.037(5) 0.028(4) 0.048(6) -0.003(4) 0.003(4) -0.007(4)
N79 0.077(8) 0.052(6) 0.110(11) 0.021(7) -0.011(8) -0.008(6)
C78 0.075(7) 0.021(4) 0.053(6) 0.001(4) 0.004(5) -0.015(4)
C79 0.068(8) 0.027(5) 0.059(7) 0.018(5) 0.012(6) -0.008(5)
N89 0.059(6) 0.053(6) 0.119(11) -0.023(6) -0.051(7) 0.001(5)
C88 0.046(6) 0.036(5) 0.076(8) -0.006(5) -0.006(5) -0.009(4)
C89 0.040(5) 0.034(4) 0.047(5) -0.017(4) -0.020(4) 0.006(4)
N99 0.039(4) 0.075(6) 0.058(6) -0.026(5) -0.010(4) 0.021(4)
C98 0.047(6) 0.080(8) 0.055(7) 0.001(6) -0.017(5) 0.009(5)
C99 0.038(5) 0.080(8) 0.050(6) -0.017(6) -0.025(5) 0.027(5)

loop_
_atom_type_symbol
_atom_type_description
_atom_type_scat_dispersion_real
_atom_type_scat_dispersion_imag
_atom_type_scat_source
C C 0.0181 0.0091 'International Tables Vol C Tables 4.2.6.8 and 6.1.1.4'
H H 0.0000 0.0000 'International Tables Vol C Tables 4.2.6.8 and 6.1.1.4'
N N 0.0311 0.0180 'International Tables Vol C Tables 4.2.6.8 and 6.1.1.4'
O O 0.0492 0.0322 'International Tables Vol C Tables 4.2.6.8 and 6.1.1.4'
Fe Fe -1.1336 3.1974 'International Tables Vol C Tables 4.2.6.8 and 6.1.1.4'
Cl Cl 0.3639 0.7018 'International Tables Vol C Tables 4.2.6.8 and 6.1.1.4'

loop_
_geom_angle_atom_site_label_1
_geom_angle_atom_site_label_2
_geom_angle_atom_site_label_3
_geom_angle
_geom_angle_site_symmetry_1
_geom_angle_site_symmetry_3
_geom_angle_publ_flag
N23 Fe1 N33 86.91(17) . . ?
N23 Fe1 N13 91.44(19) . . ?
N33 Fe1 N13 90.96(19) . . ?
N23 Fe1 N43 91.92(17) . . ?
N33 Fe1 N43 92.12(17) . . ?
N13 Fe1 N43 175.56(18) . . ?
N23 Fe1 N3 178.67(18) . . ?
N33 Fe1 N3 93.90(17) . . ?
N13 Fe1 N3 87.49(19) . . ?
N43 Fe1 N3 89.11(17) . . ?
N23 Fe1 N53 88.63(16) . . ?
N33 Fe1 N53 175.51(17) . . ?
N13 Fe1 N53 89.69(19) . . ?
N43 Fe1 N53 87.50(16) . . ?
N3 Fe1 N53 90.57(16) . . ?
N4 N3 C2 108.7(5) . . ?
N4 N3 Fe1 120.8(3) . . ?
C2 N3 Fe1 129.7(4) . . ?
N3 N4 N5 106.3(5) . . ?
N4 N5 C1 112.1(5) . . ?
N4 N5 C5 118.9(6) . . ?
C1 N5 C5 128.9(6) . . ?
N5 C1 C2 103.1(6) . . ?
N5 C1 C3 123.3(8) . . ?
C2 C1 C3 133.4(8) . . ?
N3 C2 C1 109.8(6) . . ?
N3 C2 H2 125.1 . . ?
C1 C2 H2 125.1 . . ?
C1 C3 C4 113.3(6) . . ?
C1 C3 H3A 108.9 . . ?
C4 C3 H3A 108.9 . . ?
C1 C3 H3B 108.9 . . ?
C4 C3 H3B 108.9 . . ?
H3A C3 H3B 107.7 . . ?
C4 C4 C3 113.2(7) 2_855 . ?
C4 C4 H4A 108.9 2_855 . ?
C3 C4 H4A 108.9 . . ?
C4 C4 H4B 108.9 2_855 . ?
C3 C4 H4B 108.9 . . ?
H4A C4 H4B 107.7 . . ?
N5 C5 C61 116.2(9) . . ?
N5 C5 C6 104.6(11) . . ?
N5 C5 H5A 110.8 . . ?
C6 C5 H5A 110.8 . . ?
N5 C5 H5B 110.8 . . ?
C6 C5 H5B 110.8 . . ?
H5A C5 H5B 108.9 . . ?
C5 C6 H6A 109.5 . . ?
C5 C6 H6B 109.5 . . ?
H6A C6 H6B 109.5 . . ?
C5 C6 H6C 109.5 . . ?
H6A C6 H6C 109.5 . . ?
H6B C6 H6C 109.5 . . ?
C5 C61 H61A 109.5 . . ?
C5 C61 H61B 109.5 . . ?
H61A C61 H61B 109.5 . . ?
C5 C61 H61C 109.5 . . ?
H61A C61 H61C 109.5 . . ?
H61B C61 H61C 109.5 . . ?
C121 N13 N141 104.6(10) . . ?
N14 N13 C12 109.9(9) . . ?
N14 N13 Fe1 122.9(6) . . ?
C121 N13 Fe1 137.9(9) . . ?
N141 N13 Fe1 115.6(6) . . ?
C12 N13 Fe1 126.9(7) . . ?
C111 N15 N141 121.6(10) . . ?
C111 N15 C151 101.6(11) . . ?
N141 N15 C151 135.7(10) . . ?
N14 N15 C15 121.6(10) . . ?
N14 N15 C11 101.6(8) . . ?
C15 N15 C11 135.6(9) . . ?
C111 N15 C121 44.2(9) . . ?
N141 N15 C121 77.4(8) . . ?
C151 N15 C121 144.4(10) . . ?
N13 N14 N15 115.6(10) . . ?
C12 C11 C13 137.8(14) . . ?
C12 C11 N15 101.7(7) . . ?
C13 C11 N15 120.5(12) . . ?
C11 C12 N13 109.0(12) . . ?
C11 C12 H12 125.5 . . ?
N13 C12 H12 125.5 . . ?
C14 C13 C11 112.1(9) . . ?
C14 C13 H13A 109.2 . . ?
C11 C13 H13A 109.2 . . ?
C14 C13 H13A 68.6 2_765 . ?
C14 C13 H13B 109.2 . . ?
C11 C13 H13B 109.2 . . ?
C14 C13 H13B 148.2 2_765 . ?
H13A C13 H13B 107.9 . . ?
C13 C14 H14A 114.9 . . ?
C14 C14 H14A 114.9 2_765 . ?
C13 C14 H14A 90.0 2_765 . ?
C13 C14 H14B 114.9 . . ?
C14 C14 H14B 114.9 2_765 . ?
C13 C14 H14B 90.0 2_765 . ?
H14A C14 H14B 112.0 . . ?
C16 C15 N15 106.26(9) . . ?
C16 C15 H15A 110.5 . . ?
N15 C15 H15A 110.5 . . ?
C16 C15 H15B 110.5 . . ?
N15 C15 H15B 110.5 . . ?
H15A C15 H15B 108.7 . . ?
C15 C16 H16A 109.5 . . ?
C15 C16 H16B 109.5 . . ?
H16A C16 H16B 109.5 . . ?
C15 C16 H16C 109.5 . . ?
H16A C16 H16C 109.5 . . ?
H16B C16 H16C 109.5 . . ?
N13 N141 N15 96.5(9) . . ?
N15 C111 C121 101.9(12) . . ?
N15 C111 C131 122.3(13) . . ?
C121 C111 C131 135.2(15) . . ?
N15 C111 C151 46.7(8) . . ?
C121 C111 C151 147.0(13) . . ?
C131 C111 C151 75.7(9) . . ?
N13 C121 C111 115.4(15) . . ?
N13 C121 N15 81.5(10) . . ?
C111 C121 N15 33.9(7) . . ?
N13 C121 H121 122.3 . . ?
C111 C121 H121 122.3 . . ?
N15 C121 H121 156.2 . . ?
C141 C131 C111 116.5(18) . . ?
C141 C131 H13C 108.2 . . ?
C111 C131 H13C 108.2 . . ?
C141 C131 H13D 108.2 . . ?
C111 C131 H13D 108.2 . . ?
H13C C131 H13D 107.3 . . ?
C131 C141 H14C 107.7 . . ?
C141 C141 H14C 107.7 2_765 . ?
C131 C141 H14D 107.7 . . ?
C141 C141 H14D 107.7 2_765 . ?
H14C C141 H14D 107.1 . . ?
N15 C151 C161 106.25(10) . . ?
N15 C151 C111 31.8(5) . . ?
C161 C151 C111 137.2(6) . . ?
N15 C151 H15C 110.5 . . ?
C161 C151 H15C 110.5 . . ?
C111 C151 H15C 98.2 . . ?
N15 C151 H15D 110.5 . . ?
C161 C151 H15D 110.5 . . ?
C111 C151 H15D 88.4 . . ?
H15C C151 H15D 108.7 . . ?
C151 C161 H16D 109.5 . . ?
C151 C161 H16E 109.5 . . ?
H16D C161 H16E 109.5 . . ?
C151 C161 H16F 109.5 . . ?
H16D C161 H16F 109.5 . . ?
H16E C161 H16F 109.5 . . ?
N24 N23 C22 108.8(4) . . ?
N24 N23 Fe1 124.6(4) . . ?
C22 N23 Fe1 126.5(4) . . ?
N23 N24 N25 106.5(5) . . ?
C21 N25 N24 111.7(5) . . ?
C21 N25 C25 128.7(7) . . ?
N24 N25 C25 117.8(7) . . ?
C21 N25 C251 123.2(15) . . ?
N24 N25 C251 121.0(15) . . ?
N25 C21 C22 104.5(6) . . ?
N25 C21 C23 124.1(6) . . ?
C22 C21 C23 131.4(7) . . ?
N23 C22 C21 108.4(5) . . ?
N23 C22 H22 125.8 . . ?
C21 C22 H22 125.8 . . ?
C24 C23 C21 111.6(5) . . ?
C24 C23 H23A 109.3 . . ?
C21 C23 H23A 109.3 . . ?
C24 C23 H23B 109.3 . . ?
C21 C23 H23B 109.3 . . ?
H23A C23 H23B 108.0 . . ?
C23 C24 C24 113.8(7) . 2_766 ?
C23 C24 H24A 108.8 . . ?
C24 C24 H24A 108.8 2_766 . ?
C23 C24 H24B 108.8 . . ?
C24 C24 H24B 108.8 2_766 . ?
H24A C24 H24B 107.7 . . ?
N25 C25 C26 109.4(8) . . ?
N25 C25 H25A 109.8 . . ?
C26 C25 H25A 109.8 . . ?
N25 C25 H25B 109.8 . . ?
C26 C25 H25B 109.8 . . ?
H25A C25 H25B 108.2 . . ?
C25 C26 H26A 109.5 . . ?
C25 C26 H26B 109.5 . . ?
H26A C26 H26B 109.5 . . ?
C25 C26 H26C 109.5 . . ?
H26A C26 H26C 109.5 . . ?
H26B C26 H26C 109.5 . . ?
C261 C251 N25 120(2) . . ?
C261 C251 H25C 107.4 . . ?
N25 C251 H25C 107.4 . . ?
C261 C251 H25D 107.4 . . ?
N25 C251 H25D 107.4 . . ?
H25C C251 H25D 106.9 . . ?
C251 C261 H26D 109.5 . . ?
C251 C261 H26E 109.5 . . ?
H26D C261 H26E 109.5 . . ?
C251 C261 H26F 109.5 . . ?
H26D C261 H26F 109.5 . . ?
H26E C261 H26F 109.5 . . ?
N34 N33 C32 108.6(5) . . ?
N34 N33 Fe1 122.5(4) . . ?
C32 N33 Fe1 128.4(4) . . ?
N35 N34 N33 105.7(5) . . ?
N34 N35 C31 112.6(5) . . ?
N34 N35 C35 118.1(6) . . ?
C31 N35 C35 129.2(5) . . ?
N35 C31 C32 103.9(5) . . ?
N35 C31 C33 124.9(5) . . ?
C32 C31 C33 131.2(6) . . ?
N33 C32 C31 109.1(5) . . ?
N33 C32 H32 125.4 . . ?
C31 C32 H32 125.4 . . ?
C31 C33 C34 112.9(5) . 1_455 ?
C31 C33 H33A 109.0 . . ?
C34 C33 H33A 109.0 1_455 . ?
C31 C33 H33B 109.0 . . ?
C34 C33 H33B 109.0 1_455 . ?
H33A C33 H33B 107.8 . . ?
C54 C34 C33 113.1(5) . 1_655 ?
C54 C34 H34A 109.0 . . ?
C33 C34 H34A 109.0 1_655 . ?
C54 C34 H34B 109.0 . . ?
C33 C34 H34B 109.0 1_655 . ?
H34A C34 H34B 107.8 . . ?
N35 C35 C36 111.0(7) . . ?
N35 C35 C361 106.2(15) . . ?
N35 C35 H35A 109.4 . . ?
C36 C35 H35A 109.4 . . ?
N35 C35 H35B 109.4 . . ?
C36 C35 H35B 109.4 . . ?
H35A C35 H35B 108.0 . . ?
C35 C36 H36A 109.5 . . ?
C35 C36 H36B 109.5 . . ?
H36A C36 H36B 109.5 . . ?
C35 C36 H36C 109.5 . . ?
H36A C36 H36C 109.5 . . ?
H36B C36 H36C 109.5 . . ?
C35 C361 H36D 109.5 . . ?
C35 C361 H36E 109.5 . . ?
H36D C361 H36E 109.5 . . ?
C35 C361 H36F 109.5 . . ?
H36D C361 H36F 109.5 . . ?
H36E C361 H36F 109.5 . . ?
N44 N43 C42 108.4(5) . . ?
N44 N43 Fe1 126.1(4) . . ?
C42 N43 Fe1 124.8(4) . . ?
N43 N44 N45 106.9(5) . . ?
C41 N45 N44 112.0(5) . . ?
C41 N45 C45 127.3(6) . . ?
N44 N45 C45 120.7(7) . . ?
N45 C41 C42 103.8(5) . . ?
N45 C41 C43 120.9(7) . . ?
C42 C41 C43 135.4(7) . . ?
N43 C42 C41 108.9(6) . . ?
N43 C42 H42 125.5 . . ?
C41 C42 H42 125.5 . . ?
C41 C43 C44 112.2(7) . . ?
C41 C43 H43A 109.2 . . ?
C44 C43 H43A 109.2 . . ?
C41 C43 H43B 109.2 . . ?
C44 C43 H43B 109.2 . . ?
H43A C43 H43B 107.9 . . ?
C43 C44 C44 101.7(9) . 2_856 ?
C43 C44 H44A 111.4 . . ?
C44 C44 H44A 111.4 2_856 . ?
C43 C44 H44B 111.4 . . ?
C44 C44 H44B 111.4 2_856 . ?
H44A C44 H44B 109.3 . . ?
N45 C45 C46 113.0(8) . . ?
N45 C45 H45A 109.0 . . ?
C46 C45 H45A 109.0 . . ?
N45 C45 H45B 109.0 . . ?
C46 C45 H45B 109.0 . . ?
H45A C45 H45B 107.8 . . ?
C45 C46 H46A 109.5 . . ?
C45 C46 H46B 109.5 . . ?
H46A C46 H46B 109.5 . . ?
C45 C46 H46C 109.5 . . ?
H46A C46 H46C 109.5 . . ?
H46B C46 H46C 109.5 . . ?
N54 N53 C52 110.1(4) . . ?
N54 N53 Fe1 117.3(3) . . ?
C52 N53 Fe1 131.7(4) . . ?
N53 N54 N55 106.0(4) . . ?
N54 N55 C51 111.7(4) . . ?
N54 N55 C55 119.5(5) . . ?
C51 N55 C55 128.8(5) . . ?
N55 C51 C52 104.6(5) . . ?
N55 C51 C53 126.1(6) . . ?
C52 C51 C53 129.3(5) . . ?
N53 C52 C51 107.7(5) . . ?
N53 C52 H52 126.2 . . ?
C51 C52 H52 126.2 . . ?
C51 C53 C54 112.1(5) . . ?
C51 C53 H53A 109.2 . . ?
C54 C53 H53A 109.2 . . ?
C51 C53 H53B 109.2 . . ?
C54 C53 H53B 109.2 . . ?
H53A C53 H53B 107.9 . . ?
C34 C54 C53 114.1(5) . . ?
C34 C54 H54A 108.7 . . ?
C53 C54 H54A 108.7 . . ?
C34 C54 H54B 108.7 . . ?
C53 C54 H54B 108.7 . . ?
H54A C54 H54B 107.6 . . ?
N55 C55 C56 113.1(6) . . ?
N55 C55 H55A 109.0 . . ?
C56 C55 H55A 109.0 . . ?
N55 C55 H55B 109.0 . . ?
C56 C55 H55B 109.0 . . ?
H55A C55 H55B 107.8 . . ?
C55 C56 H56A 109.5 . . ?
C55 C56 H56B 109.5 . . ?
H56A C56 H56B 109.5 . . ?
C55 C56 H56C 109.5 . . ?
H56A C56 H56C 109.5 . . ?
H56B C56 H56C 109.5 . . ?
O121 Cl1 O111 127(2) . . ?
O12 Cl1 O11 109.67(9) . . ?
O12 Cl1 O14 109.58(9) . . ?
O11 Cl1 O14 109.45(9) . . ?
O12 Cl1 O13 109.47(9) . . ?
O11 Cl1 O13 109.41(9) . . ?
O14 Cl1 O13 109.25(9) . . ?
O121 Cl1 O141 107.7(16) . . ?
O111 Cl1 O141 125.7(18) . . ?
O121 Cl1 O131 87(2) . . ?
O111 Cl1 O131 89(2) . . ?
O141 Cl1 O131 94(2) . . ?
O221 Cl2 O231 113.7(10) . . ?
O221 Cl2 O241 108.5(6) . . ?
O231 Cl2 O241 107.1(6) . . ?
O22 Cl2 O23 109.48(9) . . ?
O22 Cl2 O21 109.47(9) . . ?
O23 Cl2 O21 109.47(9) . . ?
O22 Cl2 O24 109.48(9) . . ?
O23 Cl2 O24 109.47(9) . . ?
O21 Cl2 O24 109.46(9) . . ?
O221 Cl2 O211 110.7(6) . . ?
O231 Cl2 O211 106.4(7) . . ?
O241 Cl2 O211 110.4(6) . . ?
C69 C68 H68A 109.5 . . ?
C69 C68 H68B 109.5 . . ?
H68A C68 H68B 109.5 . . ?
C69 C68 H68C 109.5 . . ?
H68A C68 H68C 109.5 . . ?
H68B C68 H68C 109.5 . . ?
N69 C69 C68 178.7(13) . . ?
C79 C78 H78A 109.5 . . ?
C79 C78 H78B 109.5 . . ?
H78A C78 H78B 109.5 . . ?
C79 C78 H78C 109.5 . . ?
H78A C78 H78C 109.5 . . ?
H78B C78 H78C 109.5 . . ?
N79 C79 C78 178.7(12) . . ?
C89 C88 H88A 109.5 . . ?
C89 C88 H88B 109.5 . . ?
H88A C88 H88B 109.5 . . ?
C89 C88 H88C 109.5 . . ?
H88A C88 H88C 109.5 . . ?
H88B C88 H88C 109.5 . . ?
N89 C89 C88 172.0(13) . . ?
C99 C98 H98A 109.5 . . ?
C99 C98 H98B 109.5 . . ?
H98A C98 H98B 109.5 . . ?
C99 C98 H98C 109.5 . . ?
H98A C98 H98C 109.5 . . ?
H98B C98 H98C 109.5 . . ?
N99 C99 C98 177.4(14) . . ?

loop_
_geom_bond_atom_site_label_1
_geom_bond_atom_site_label_2
_geom_bond_distance
_geom_bond_site_symmetry_2
_geom_bond_publ_flag
Fe1 N23 2.130(4) . ?
Fe1 N33 2.136(4) . ?
Fe1 N13 2.138(5) . ?
Fe1 N43 2.144(4) . ?
Fe1 N3 2.144(5) . ?
Fe1 N53 2.148(4) . ?
N3 N4 1.329(7) . ?
N3 C2 1.349(8) . ?
N4 N5 1.338(7) . ?
N5 C1 1.363(10) . ?
N5 C5 1.486(10) . ?
C1 C2 1.366(11) . ?
C1 C3 1.500(10) . ?
C2 H2 0.9500 . ?
C3 C4 1.5004(10) . ?
C3 H3A 0.9900 . ?
C3 H3B 0.9900 . ?
C4 C4 1.5000(10) 2_855 ?
C4 H4A 0.9900 . ?
C4 H4B 0.9900 . ?
C5 C61 1.4999(10) . ?
C5 C6 1.4999(10) . ?
C5 H5A 0.9900 . ?
C5 H5B 0.9900 . ?
C6 H6A 0.9800 . ?
C6 H6B 0.9800 . ?
C6 H6C 0.9800 . ?
C61 H61A 0.9800 . ?
C61 H61B 0.9800 . ?
C61 H61C 0.9800 . ?
N13 N14 1.202(13) . ?
N13 C121 1.266(18) . ?
N13 N141 1.410(14) . ?
N13 C12 1.423(12) . ?
N15 C111 1.086(16) . ?
N15 N14 1.306(12) . ?
N15 N141 1.436(15) . ?
N15 C151 1.4998(10) . ?
N15 C15 1.5003(10) . ?
N15 C11 1.610(16) . ?
N15 C121 1.903(19) . ?
C11 C12 1.322(17) . ?
C11 C13 1.5001(10) . ?
C12 H12 0.9500 . ?
C13 C14 1.5000(10) . ?
C13 C14 1.973(18) 2_765 ?
C13 H13A 0.9900 . ?
C13 H13B 0.9900 . ?
C14 C14 1.5001(10) 2_765 ?
C14 H14A 0.9900 . ?
C14 H14B 0.9900 . ?
C15 C16 1.5000(7) . ?
C15 H15A 0.9900 . ?
C15 H15B 0.9900 . ?
C16 H16A 0.9800 . ?
C16 H16B 0.9800 . ?
C16 H16C 0.9800 . ?
C111 C121 1.36(2) . ?
C111 C131 1.5000(10) . ?
C111 C151 2.020(19) . ?
C121 H121 0.9500 . ?
C131 C141 1.5000(10) . ?
C131 H13C 0.9900 . ?
C131 H13D 0.9900 . ?
C141 C141 1.5000(10) 2_765 ?
C141 H14C 0.9900 . ?
C141 H14D 0.9900 . ?
C151 C161 1.5000(10) . ?
C151 H15C 0.9900 . ?
C151 H15D 0.9900 . ?
C161 H16D 0.9800 . ?
C161 H16E 0.9800 . ?
C161 H16F 0.9800 . ?
N23 N24 1.297(7) . ?
N23 C22 1.357(7) . ?
N24 N25 1.360(8) . ?
N25 C21 1.311(9) . ?
N25 C25 1.471(12) . ?
N25 C251 1.5000(10) . ?
C21 C22 1.372(8) . ?
C21 C23 1.500(9) . ?
C22 H22 0.9500 . ?
C23 C24 1.497(11) . ?
C23 H23A 0.9900 . ?
C23 H23B 0.9900 . ?
C24 C24 1.518(12) 2_766 ?
C24 H24A 0.9900 . ?
C24 H24B 0.9900 . ?
C25 C26 1.4994(10) . ?
C25 H25A 0.9900 . ?
C25 H25B 0.9900 . ?
C26 H26A 0.9800 . ?
C26 H26B 0.9800 . ?
C26 H26C 0.9800 . ?
C251 C261 1.5000(10) . ?
C251 H25C 0.9900 . ?
C251 H25D 0.9900 . ?
C261 H26D 0.9800 . ?
C261 H26E 0.9800 . ?
C261 H26F 0.9800 . ?
N33 N34 1.335(7) . ?
N33 C32 1.350(7) . ?
N34 N35 1.330(7) . ?
N35 C31 1.340(8) . ?
N35 C35 1.496(9) . ?
C31 C32 1.361(8) . ?
C31 C33 1.505(7) . ?
C32 H32 0.9500 . ?
C33 C34 1.537(8) 1_455 ?
C33 H33A 0.9900 . ?
C33 H33B 0.9900 . ?
C34 C54 1.509(9) . ?
C34 H34A 0.9900 . ?
C34 H34B 0.9900 . ?
C35 C36 1.4998(10) . ?
C35 C361 1.4998(10) . ?
C35 H35A 0.9900 . ?
C35 H35B 0.9900 . ?
C36 H36A 0.9800 . ?
C36 H36B 0.9800 . ?
C36 H36C 0.9800 . ?
C361 H36D 0.9800 . ?
C361 H36E 0.9800 . ?
C361 H36F 0.9800 . ?
N43 N44 1.316(6) . ?
N43 C42 1.356(7) . ?
N44 N45 1.346(7) . ?
N45 C41 1.331(10) . ?
N45 C45 1.471(9) . ?
C41 C42 1.381(9) . ?
C41 C43 1.467(9) . ?
C42 H42 0.9500 . ?
C43 C44 1.4997(10) . ?
C43 H43A 0.9900 . ?
C43 H43B 0.9900 . ?
C44 C44 1.57(2) 2_856 ?
C44 H44A 0.9900 . ?
C44 H44B 0.9900 . ?
C45 C46 1.483(13) . ?
C45 H45A 0.9900 . ?
C45 H45B 0.9900 . ?
C46 H46A 0.9800 . ?
C46 H46B 0.9800 . ?
C46 H46C 0.9800 . ?
N53 N54 1.323(6) . ?
N53 C52 1.370(6) . ?
N54 N55 1.353(6) . ?
N55 C51 1.360(7) . ?
N55 C55 1.439(8) . ?
C51 C52 1.379(8) . ?
C51 C53 1.503(7) . ?
C52 H52 0.9500 . ?
C53 C54 1.536(9) . ?
C53 H53A 0.9900 . ?
C53 H53B 0.9900 . ?
C54 H54A 0.9900 . ?
C54 H54B 0.9900 . ?
C55 C56 1.492(11) . ?
C55 H55A 0.9900 . ?
C55 H55B 0.9900 . ?
C56 H56A 0.9800 . ?
C56 H56B 0.9800 . ?
C56 H56C 0.9800 . ?
Cl1 O121 1.24(2) . ?
Cl1 O111 1.29(4) . ?
Cl1 O12 1.4423(9) . ?
Cl1 O11 1.4433(9) . ?
Cl1 O14 1.4451(9) . ?
Cl1 O13 1.4457(9) . ?
Cl1 O141 1.58(2) . ?
Cl1 O131 1.64(6) . ?
Cl2 O221 1.383(8) . ?
Cl2 O231 1.401(10) . ?
Cl2 O241 1.442(8) . ?
Cl2 O22 1.4441(9) . ?
Cl2 O23 1.4441(9) . ?
Cl2 O21 1.4442(9) . ?
Cl2 O24 1.4442(9) . ?
Cl2 O211 1.459(10) . ?
N69 C69 1.101(16) . ?
C68 C69 1.405(16) . ?
C68 H68A 0.9800 . ?
C68 H68B 0.9800 . ?
C68 H68C 0.9800 . ?
N79 C79 1.17(2) . ?
C78 C79 1.36(2) . ?
C78 H78A 0.9800 . ?
C78 H78B 0.9800 . ?
C78 H78C 0.9800 . ?
N89 C89 1.129(16) . ?
C88 C89 1.452(15) . ?
C88 H88A 0.9800 . ?
C88 H88B 0.9800 . ?
C88 H88C 0.9800 . ?
N99 C99 1.144(16) . ?
C98 C99 1.430(18) . ?
C98 H98A 0.9800 . ?
C98 H98B 0.9800 . ?
C98 H98C 0.9800 . ?

loop_
_geom_torsion_atom_site_label_1
_geom_torsion_atom_site_label_2
_geom_torsion_atom_site_label_3
_geom_torsion_atom_site_label_4
_geom_torsion
_geom_torsion_site_symmetry_1
_geom_torsion_site_symmetry_2
_geom_torsion_site_symmetry_3
_geom_torsion_site_symmetry_4
_geom_torsion_publ_flag
C2 N3 N4 N5 -0.3(7) . . . . ?
Fe1 N3 N4 N5 -170.8(4) . . . . ?
N3 N4 N5 C1 0.3(7) . . . . ?
N3 N4 N5 C5 177.0(6) . . . . ?
N4 N5 C1 C2 -0.1(8) . . . . ?
C5 N5 C1 C2 -176.4(7) . . . . ?
N4 N5 C1 C3 176.0(6) . . . . ?
C5 N5 C1 C3 -0.3(11) . . . . ?
N4 N3 C2 C1 0.2(8) . . . . ?
Fe1 N3 C2 C1 169.6(4) . . . . ?
N5 C1 C2 N3 0.0(8) . . . . ?
C3 C1 C2 N3 -175.6(7) . . . . ?
N5 C1 C3 C4 -73.1(10) . . . . ?
C2 C1 C3 C4 101.7(10) . . . . ?
C1 C3 C4 C4 -61.6(14) . . . 2_855 ?
N4 N5 C5 C61 75.4(15) . . . . ?
C1 N5 C5 C61 -108.5(15) . . . . ?
N4 N5 C5 C6 46.2(18) . . . . ?
C1 N5 C5 C6 -137.7(17) . . . . ?
C12 N13 N14 N15 -14.7(16) . . . . ?
Fe1 N13 N14 N15 171.7(8) . . . . ?
C15 N15 N14 N13 -153.7(11) . . . . ?
C11 N15 N14 N13 15.6(15) . . . . ?
N14 N15 C11 C12 -10.3(14) . . . . ?
C15 N15 C11 C12 156.6(12) . . . . ?
N14 N15 C11 C13 168.0(13) . . . . ?
C15 N15 C11 C13 -25(2) . . . . ?
C13 C11 C12 N13 -174.8(16) . . . . ?
N15 C11 C12 N13 3.1(12) . . . . ?
N14 N13 C12 C11 5.9(14) . . . . ?
Fe1 N13 C12 C11 179.2(7) . . . . ?
C12 C11 C13 C14 25(3) . . . . ?
N15 C11 C13 C14 -152.5(12) . . . . ?
C12 C11 C13 C14 75(2) . . . 2_765 ?
N15 C11 C13 C14 -102.5(13) . . . 2_765 ?
C11 C13 C14 C14 86.0(16) . . . 2_765 ?
C11 C13 C14 C13 86.0(16) . . . 2_765 ?
C14 C13 C14 C13 0.000(1) 2_765 . . 2_765 ?
N14 N15 C15 C16 -63.0(18) . . . . ?
C11 N15 C15 C16 132.1(14) . . . . ?
C121 N13 N141 N15 -0.4(13) . . . . ?
Fe1 N13 N141 N15 -167.8(5) . . . . ?
C111 N15 N141 N13 -0.7(17) . . . . ?
C151 N15 N141 N13 164.9(19) . . . . ?
C121 N15 N141 N13 0.3(9) . . . . ?
N141 N15 C111 C121 1(2) . . . . ?
C151 N15 C111 C121 -168.5(17) . . . . ?
N141 N15 C111 C131 173.3(13) . . . . ?
C151 N15 C111 C131 4(2) . . . . ?
C121 N15 C111 C131 172(3) . . . . ?
N141 N15 C111 C151 170(2) . . . . ?
C121 N15 C111 C151 168.5(17) . . . . ?
N141 N13 C121 C111 1.3(19) . . . . ?
Fe1 N13 C121 C111 164.2(10) . . . . ?
N141 N13 C121 N15 0.3(10) . . . . ?
Fe1 N13 C121 N15 163.2(8) . . . . ?
N15 C111 C121 N13 -2(2) . . . . ?
C131 C111 C121 N13 -172.0(18) . . . . ?
C151 C111 C121 N13 -17(4) . . . . ?
C131 C111 C121 N15 -170(3) . . . . ?
C151 C111 C121 N15 -15(2) . . . . ?
N15 C111 C131 C141 147(2) . . . . ?
C121 C111 C131 C141 -44(3) . . . . ?
C151 C111 C131 C141 150(2) . . . . ?
C111 C131 C141 C141 51(6) . . . 2_765 ?
C111 N15 C151 C161 -169(2) . . . . ?
N141 N15 C151 C161 24(3) . . . . ?
C121 N15 C151 C161 177.6(19) . . . . ?
N141 N15 C151 C111 -168(2) . . . . ?
C121 N15 C151 C111 -14(2) . . . . ?
C22 N23 N24 N25 0.1(7) . . . . ?
Fe1 N23 N24 N25 177.0(4) . . . . ?
N23 N24 N25 C21 -1.0(8) . . . . ?
N23 N24 N25 C25 164.9(7) . . . . ?
N23 N24 N25 C251 -158.8(14) . . . . ?
N24 N25 C21 C22 1.5(8) . . . . ?
C25 N25 C21 C22 -162.5(9) . . . . ?
C251 N25 C21 C22 158.6(16) . . . . ?
N24 N25 C21 C23 -178.5(7) . . . . ?
C25 N25 C21 C23 17.5(13) . . . . ?
C251 N25 C21 C23 -21.3(18) . . . . ?
N24 N23 C22 C21 0.8(7) . . . . ?
Fe1 N23 C22 C21 -176.0(4) . . . . ?
N25 C21 C22 N23 -1.3(7) . . . . ?
C23 C21 C22 N23 178.7(7) . . . . ?
N25 C21 C23 C24 -174.2(7) . . . . ?
C22 C21 C23 C24 5.8(11) . . . . ?
C21 C23 C24 C24 -179.9(7) . . . 2_766 ?
C21 N25 C25 C26 -128.9(13) . . . . ?
N24 N25 C25 C26 67.9(14) . . . . ?
C21 N25 C251 C261 -62(4) . . . . ?
N24 N25 C251 C261 93(3) . . . . ?
C32 N33 N34 N35 -1.2(7) . . . . ?
Fe1 N33 N34 N35 -173.6(4) . . . . ?
N33 N34 N35 C31 0.3(8) . . . . ?
N33 N34 N35 C35 178.5(6) . . . . ?
N34 N35 C31 C32 0.7(8) . . . . ?
C35 N35 C31 C32 -177.3(8) . . . . ?
N34 N35 C31 C33 177.7(6) . . . . ?
C35 N35 C31 C33 -0.2(12) . . . . ?
N34 N33 C32 C31 1.7(7) . . . . ?
Fe1 N33 C32 C31 173.5(4) . . . . ?
N35 C31 C32 N33 -1.4(6) . . . . ?
C33 C31 C32 N33 -178.2(6) . . . . ?
N35 C31 C33 C34 -77.1(8) . . . 1_455 ?
C32 C31 C33 C34 99.1(7) . . . 1_455 ?
N34 N35 C35 C36 37.7(14) . . . . ?
C31 N35 C35 C36 -144.4(12) . . . . ?
N34 N35 C35 C361 92.9(18) . . . . ?
C31 N35 C35 C361 -89.2(18) . . . . ?
C42 N43 N44 N45 0.1(7) . . . . ?
Fe1 N43 N44 N45 -170.8(4) . . . . ?
N43 N44 N45 C41 -0.3(8) . . . . ?
N43 N44 N45 C45 179.5(7) . . . . ?
N44 N45 C41 C42 0.4(8) . . . . ?
C45 N45 C41 C42 -179.4(8) . . . . ?
N44 N45 C41 C43 -179.3(7) . . . . ?
C45 N45 C41 C43 0.9(13) . . . . ?
N44 N43 C42 C41 0.2(7) . . . . ?
Fe1 N43 C42 C41 171.2(4) . . . . ?
N45 C41 C42 N43 -0.4(8) . . . . ?
C43 C41 C42 N43 179.3(8) . . . . ?
N45 C41 C43 C44 -179.9(9) . . . . ?
C42 C41 C43 C44 0.5(15) . . . . ?
C41 C43 C44 C44 172.6(12) . . . 2_856 ?
C41 N45 C45 C46 117.0(9) . . . . ?
N44 N45 C45 C46 -62.8(12) . . . . ?
C52 N53 N54 N55 -0.2(6) . . . . ?
Fe1 N53 N54 N55 170.2(3) . . . . ?
N53 N54 N55 C51 -0.1(6) . . . . ?
N53 N54 N55 C55 179.8(5) . . . . ?
N54 N55 C51 C52 0.4(6) . . . . ?
C55 N55 C51 C52 -179.6(6) . . . . ?
N54 N55 C51 C53 -178.0(5) . . . . ?
C55 N55 C51 C53 2.0(10) . . . . ?
N54 N53 C52 C51 0.4(6) . . . . ?
Fe1 N53 C52 C51 -168.1(4) . . . . ?
N55 C51 C52 N53 -0.4(6) . . . . ?
C53 C51 C52 N53 177.9(5) . . . . ?
N55 C51 C53 C54 72.6(8) . . . . ?
C52 C51 C53 C54 -105.4(7) . . . . ?
C33 C34 C54 C53 -178.0(5) 1_655 . . . ?
C51 C53 C54 C34 55.3(8) . . . . ?
N54 N55 C55 C56 -7.3(10) . . . . ?
C51 N55 C55 C56 172.7(7) . . . . ?
C23 C24 C24 C23 180.000(3) . . 2_766 2_766 ?
C3 C4 C4 C3 180.000(0) . . 2_855 2_855 ?
C4 C4 C3 C1 61.6(14) . 2_855 2_855 2_855 ?
C43 C44 C44 C43 180.000(1) . . 2_856 2_856 ?
C11 C13 C14 C14 86.0(16) . . . 2_765 ?
C13 C14 C14 C13 180.000(0) . . 2_765 2_765 ?
C14 C14 C13 C11 -86.0(16) . 2_765 2_765 2_765 ?
C31 C33 C34 C54 -63.7(7) 1_655 1_655 . . ?
C33 C34 C54 C53 -39.5(5) . . . . ?
C34 C54 C53 C51 55.3(8) . . . . ?
